data_7240614
loop_
_publ_author_name
'Gugin, Nikita'
'Presypkina, Eugenia V.'
'Virovets, Alexander Viktorovich'
'Davydova, Elena I.'
'Timoshkin, Alexey Y.'

_publ_section_title
;
 Structural Variety of Aluminium and Gallium Coordination Polymers Based
 on Bis-pyridylethylene: From Molecular Complexes to Ionic Networks
;
_journal_name_full CrystEngComm
_journal_paper_doi 10.1039/D0CE00541J
_journal_year 2020
_chemical_formula_moiety 'C12 H10 Al2 Br6 N2'
_chemical_formula_sum 'C12 H10 Al2 Br6 N2'
_chemical_formula_weight 715.64
_chemical_properties_physical Air-sensitive,Moisture-sensitive
_space_group_crystal_system monoclinic
_space_group_IT_number 14
_space_group_name_Hall '-P 2ybc'
_space_group_name_H-M_alt 'P 1 21/c 1'
_atom_sites_solution_hydrogens geom
_audit_creation_date 2015-08-25
_audit_creation_method
;
Olex2 1.2-alpha
(compiled 2015.08.17 svn.r3210 for OlexSys, GUI svn.r5083)
;
_audit_update_record
;
2020-02-17 deposited with the CCDC.	2020-06-03 downloaded from the CCDC.
;
_cell_angle_alpha 90
_cell_angle_beta 96.550(2)
_cell_angle_gamma 90
_cell_formula_units_Z 2
_cell_length_a 6.60794(17)
_cell_length_b 8.51954(13)
_cell_length_c 18.0260(3)
_cell_measurement_reflns_used 8591
_cell_measurement_temperature 123.00(14)
_cell_measurement_theta_max 66.4470
_cell_measurement_theta_min 4.8870
_cell_volume 1008.18(3)
_computing_cell_refinement 'CrysAlisPro 1.171.38.37b (Rigaku OD, 2015)'
_computing_data_collection 'CrysAlisPro 1.171.38.37b (Rigaku OD, 2015)'
_computing_data_reduction 'CrysAlisPro 1.171.38.37b (Rigaku OD, 2015)'
_computing_molecular_graphics 'Olex2 (Dolomanov et al., 2009)'
_computing_publication_material 'Olex2 (Dolomanov et al., 2009)'
_computing_structure_refinement 'ShelXL (Sheldrick, 2015)'
_computing_structure_solution 'ShelXT (Sheldrick, 2015)'
_diffrn_ambient_environment N~2~
_diffrn_ambient_temperature 123.00(14)
_diffrn_detector 'CCD plate'
_diffrn_detector_area_resol_mean 5.2548
_diffrn_detector_type AtlasS2
_diffrn_measured_fraction_theta_full 0.997
_diffrn_measured_fraction_theta_max 0.997
_diffrn_measurement_details
;
List of Runs (angles in degrees, time in seconds):

  # Type    Start    End  Width  t~exp~   \w     \q     \k     \f   Frames
#--------------------------------------------------------------------------
  1  \w     15.00 118.00   1.00    1.00    --   41.78  38.00 -90.00  103
  2  \w    -32.00  71.00   1.00    1.00    --   41.78 -57.00  90.00  103
  3  \w      4.00 178.00   1.00    5.00    --   93.50   0.00  30.00  174
  4  \w     63.00 168.00   1.00    5.00    --   93.50  61.00-120.00  105
  5  \w     19.00  77.00   1.00    5.00    --   93.50 -45.00   0.00   58
  6  \w     19.00  77.00   1.00    5.00    --   93.50 -45.00-120.00   58
  7  \w      9.00 133.00   1.00    5.00    --   93.50 -92.00-158.48  124
  8  \w      9.00  83.00   1.00    5.00    --   93.50 -94.00   0.00   74
  9  \w      8.00 132.00   1.00    5.00    --   93.50 -91.00  39.55  124
 10  \w      8.00 120.00   1.00    1.00    --   41.78  77.00  30.00  112
 11  \w     12.00 116.00   1.00    1.00    --   41.78  57.00 150.00  104
 12  \w     63.00 171.00   1.00    5.00    --   93.50  30.00 150.00  108
 13  \w     63.00 168.00   1.00    5.00    --   93.50  61.00  60.00  105
 14  \w     63.00 168.00   1.00    5.00    --   93.50  61.00-180.00  105
 15  \w     60.00 172.00   1.00    5.00    --   93.50  77.00 -90.00  112
 16  \w     60.00 172.00   1.00    5.00    --   93.50  77.00 -30.00  112
 17  \w     16.00  69.00   1.00    5.00    --   93.50 -30.00-180.00   53
 18  \w    -99.00 -18.00   1.00    1.00    --  -41.78 125.00 -90.00   81
 19  \w      8.00 120.00   1.00    1.00    --   41.78  77.00 -60.00  112
 20  \w     63.00 168.00   1.00    5.00    --   93.50  61.00  30.00  105
 21  \w     19.00  77.00   1.00    5.00    --   93.50 -45.00  60.00   58
 22  \w     63.00 168.00   1.00    5.00    --   93.50  61.00-150.00  105
 23  \w     63.00  88.00   1.00    5.00    --   93.50  61.00 150.00   25
 24  \w     60.00 172.00   1.00    5.00    --   93.50  77.00  90.00  112
;
_diffrn_measurement_device 'four-circle diffractometer'
_diffrn_measurement_device_type 'Xcalibur, AtlasS2, Gemini ultra'
_diffrn_measurement_method '\w scans'
_diffrn_orient_matrix_type 'CrysAlisPro convention (1999,Acta A55,543-557)'
_diffrn_orient_matrix_UB_11 0.0143767000
_diffrn_orient_matrix_UB_12 -0.1215576000
_diffrn_orient_matrix_UB_13 0.0636530000
_diffrn_orient_matrix_UB_21 -0.0136203000
_diffrn_orient_matrix_UB_22 0.1330677000
_diffrn_orient_matrix_UB_23 0.0570514000
_diffrn_orient_matrix_UB_31 -0.2339004000
_diffrn_orient_matrix_UB_32 -0.0152549000
_diffrn_orient_matrix_UB_33 -0.0093737000
_diffrn_radiation_monochromator mirror
_diffrn_radiation_probe x-ray
_diffrn_radiation_type CuK\a
_diffrn_radiation_wavelength 1.54184
_diffrn_reflns_av_R_equivalents 0.0337
_diffrn_reflns_av_unetI/netI 0.0171
_diffrn_reflns_Laue_measured_fraction_full 0.997
_diffrn_reflns_Laue_measured_fraction_max 0.997
_diffrn_reflns_limit_h_max 7
_diffrn_reflns_limit_h_min -7
_diffrn_reflns_limit_k_max 10
_diffrn_reflns_limit_k_min -10
_diffrn_reflns_limit_l_max 21
_diffrn_reflns_limit_l_min -21
_diffrn_reflns_number 14479
_diffrn_reflns_point_group_measured_fraction_full 0.997
_diffrn_reflns_point_group_measured_fraction_max 0.997
_diffrn_reflns_theta_full 66.607
_diffrn_reflns_theta_max 66.607
_diffrn_reflns_theta_min 4.939
_diffrn_source 'fine-focus sealed X-ray tube'
_diffrn_source_type 'Enhance Ultra (Cu) X-ray Source'
_exptl_absorpt_coefficient_mu 15.210
_exptl_absorpt_correction_T_max 0.480
_exptl_absorpt_correction_T_min 0.271
_exptl_absorpt_correction_type gaussian
_exptl_absorpt_process_details
;
CrysAlisPro 1.171.38.37b (Rigaku Oxford Diffraction, 2015)
Numerical absorption correction based on gaussian integration over
			a multifaceted crystal model
Empirical absorption correction using spherical harmonics,
 implemented in SCALE3 ABSPACK scaling algorithm.
;
_exptl_crystal_colour colourless
_exptl_crystal_colour_primary colourless
_exptl_crystal_density_diffrn 2.357
_exptl_crystal_description block
_exptl_crystal_F_000 664
_exptl_crystal_recrystallization_method Sublimation
_exptl_crystal_size_max 0.257
_exptl_crystal_size_mid 0.213
_exptl_crystal_size_min 0.158
_refine_diff_density_max 0.305
_refine_diff_density_min -0.346
_refine_diff_density_rms 0.075
_refine_ls_extinction_coef 0.00076(5)
_refine_ls_extinction_expression Fc^*^=kFc[1+0.001xFc^2^\l^3^/sin(2\q)]^-1/4^
_refine_ls_extinction_method 'SHELXL-2014/7 (Sheldrick 2014'
_refine_ls_goodness_of_fit_ref 1.119
_refine_ls_hydrogen_treatment constr
_refine_ls_matrix_type full
_refine_ls_number_parameters 101
_refine_ls_number_reflns 1773
_refine_ls_number_restraints 0
_refine_ls_restrained_S_all 1.119
_refine_ls_R_factor_all 0.0188
_refine_ls_R_factor_gt 0.0174
_refine_ls_shift/su_max 0.001
_refine_ls_shift/su_mean 0.000
_refine_ls_structure_factor_coef Fsqd
_refine_ls_weighting_details 'w=1/[\s^2^(Fo^2^)+(0.0146P)^2^+0.8272P] where P=(Fo^2^+2Fc^2^)/3'
_refine_ls_weighting_scheme calc
_refine_ls_wR_factor_gt 0.0380
_refine_ls_wR_factor_ref 0.0386
_reflns_Friedel_coverage 0.000
_reflns_number_gt 1697
_reflns_number_total 1773
_reflns_threshold_expression 'I > 2\s(I)'
_cod_data_source_file d0ce00541j2.cif
_cod_data_source_block eid9_abs
_cod_original_cell_volume 1008.18(4)
_cod_database_code 7240614
_chemical_oxdiff_formula 'C12 H10 N2 Al2 Br6'
_shelx_space_group_comment
;
The symmetry employed for this shelxl refinement is uniquely defined
by the following loop, which should always be used as a source of
symmetry information in preference to the above space-group names.
They are only intended as comments.
;
_reflns_odcompleteness_completeness 98.96
_reflns_odcompleteness_iscentric 1
_reflns_odcompleteness_theta 66.97
_olex2_refinement_description
;
1. Fixed Uiso
 At 1.2 times of:
  All C(H) groups
2.a Aromatic/amide H refined with riding coordinates:
 C2(H2), C1(H1), C4(H4), C6(H6), C5(H5)
;
_shelx_shelxl_version_number 2014/7
_olex2_submission_special_instructions 'No special instructions were received'
_oxdiff_exptl_absorpt_empirical_details
;
Empirical correction (ABSPACK) includes:
- Absorption correction using spherical harmonics
- Frame scaling
- B-factor correction
;
_oxdiff_exptl_absorpt_empirical_full_max 1.369
_oxdiff_exptl_absorpt_empirical_full_min 0.787

loop_
_space_group_symop_operation_xyz
'x, y, z'
'-x, y+1/2, -z+1/2'
'-x, -y, -z'
'x, -y-1/2, z-1/2'

loop_
_atom_site_label
_atom_site_type_symbol
_atom_site_fract_x
_atom_site_fract_y
_atom_site_fract_z
_atom_site_U_iso_or_equiv
_atom_site_adp_type
_atom_site_occupancy
_atom_site_site_symmetry_order
_atom_site_calc_flag
_atom_site_refinement_flags_posn
_atom_site_refinement_flags_adp
_atom_site_refinement_flags_occupancy
_atom_site_disorder_assembly
_atom_site_disorder_group
Br1 Br 0.46053(4) -0.30773(3) 0.19597(2) 0.02287(9) Uani 1 1 d . . . . .
Br2 Br -0.02124(4) -0.21045(3) 0.07232(2) 0.02147(9) Uani 1 1 d . . . . .
Br3 Br 0.05046(5) -0.04454(3) 0.26784(2) 0.02906(10) Uani 1 1 d . . . . .
Al1 Al 0.20821(11) -0.13018(7) 0.17016(3) 0.01333(15) Uani 1 1 d . . . . .
N1 N 0.3337(3) 0.0532(2) 0.13040(9) 0.0135(4) Uani 1 1 d . . . . .
C2 C 0.3012(4) 0.3212(3) 0.09128(12) 0.0158(5) Uani 1 1 d . . . . .
H2 H 0.2280 0.4146 0.0898 0.019 Uiso 1 1 calc R . . . .
C1 C 0.2318(4) 0.1916(3) 0.12610(12) 0.0159(5) Uani 1 1 d . . . . .
H1 H 0.1106 0.1991 0.1475 0.019 Uiso 1 1 calc R . . . .
C3 C 0.4817(4) 0.3121(3) 0.05822(12) 0.0160(5) Uani 1 1 d . . . . .
C4 C 0.5921(4) 0.1716(3) 0.06680(13) 0.0200(5) Uani 1 1 d . . . . .
H4 H 0.7179 0.1631 0.0487 0.024 Uiso 1 1 calc R . . . .
C6 C 0.5567(4) 0.4404(3) 0.01426(12) 0.0179(5) Uani 1 1 d . . . . .
H6 H 0.6929 0.4382 0.0058 0.022 Uiso 1 1 calc R . . . .
C5 C 0.5135(4) 0.0460(3) 0.10221(12) 0.0180(5) Uani 1 1 d . . . . .
H5 H 0.5874 -0.0471 0.1068 0.022 Uiso 1 1 calc R . . . .

loop_
_atom_site_aniso_label
_atom_site_aniso_U_11
_atom_site_aniso_U_22
_atom_site_aniso_U_33
_atom_site_aniso_U_23
_atom_site_aniso_U_13
_atom_site_aniso_U_12
Br1 0.02314(16) 0.01990(13) 0.02459(14) 0.00597(9) -0.00151(10) 0.00335(10)
Br2 0.01765(16) 0.02634(14) 0.01951(13) -0.00020(9) -0.00185(10) -0.00376(10)
Br3 0.0450(2) 0.01885(14) 0.02814(14) -0.00476(10) 0.02509(12) -0.00760(11)
Al1 0.0161(4) 0.0118(3) 0.0125(3) 0.0002(2) 0.0033(2) -0.0014(3)
N1 0.0161(11) 0.0129(9) 0.0118(8) -0.0007(7) 0.0020(7) -0.0018(7)
C2 0.0203(14) 0.0135(10) 0.0142(10) -0.0007(8) 0.0042(9) 0.0007(9)
C1 0.0174(13) 0.0170(11) 0.0143(10) -0.0030(8) 0.0057(9) -0.0002(9)
C3 0.0176(13) 0.0177(11) 0.0128(10) -0.0022(8) 0.0016(9) -0.0045(9)
C4 0.0175(14) 0.0203(11) 0.0237(11) 0.0018(9) 0.0083(10) 0.0016(9)
C6 0.0181(13) 0.0184(11) 0.0184(10) -0.0010(9) 0.0069(9) -0.0044(9)
C5 0.0183(13) 0.0165(11) 0.0201(11) 0.0000(9) 0.0060(9) 0.0013(9)

loop_
_atom_type_symbol
_atom_type_description
_atom_type_scat_dispersion_real
_atom_type_scat_dispersion_imag
_atom_type_scat_source
C C 0.0181 0.0091 'International Tables Vol C Tables 4.2.6.8 and 6.1.1.4'
H H 0.0000 0.0000 'International Tables Vol C Tables 4.2.6.8 and 6.1.1.4'
Al Al 0.2130 0.2455 'International Tables Vol C Tables 4.2.6.8 and 6.1.1.4'
Br Br -0.6763 1.2805 'International Tables Vol C Tables 4.2.6.8 and 6.1.1.4'
N N 0.0311 0.0180 'International Tables Vol C Tables 4.2.6.8 and 6.1.1.4'

loop_
_exptl_crystal_face_index_h
_exptl_crystal_face_index_k
_exptl_crystal_face_index_l
_exptl_crystal_face_perp_dist
-3 1 -8 0.0614
0 -5 -3 0.1120
1 5 3 0.0762
4 0 -1 0.1151
-4 1 1 0.0970
0 -4 8 0.1000
4 -1 2 0.1074
0 -2 11 0.0951
4 -1 5 0.1006
-4 -1 -4 0.0889
-1 -2 -10 0.0679
-3 2 9 0.1074
-4 -3 2 0.1228
0 -5 4 0.1018
0 0 12 0.0775
4 0 3 0.0982
2 2 9 0.0827
1 -3 -9 0.1054
-1 5 3 0.0844
1 2 -11 0.1363
-2 4 -7 0.0762
-1 2 -10 0.0871

loop_
_geom_angle_atom_site_label_1
_geom_angle_atom_site_label_2
_geom_angle_atom_site_label_3
_geom_angle
_geom_angle_site_symmetry_1
_geom_angle_site_symmetry_3
_geom_angle_publ_flag
Br1 Al1 Br2 111.47(3) . . ?
Br1 Al1 Br3 116.71(3) . . ?
Br3 Al1 Br2 111.77(3) . . ?
N1 Al1 Br1 106.14(7) . . ?
N1 Al1 Br2 103.20(6) . . ?
N1 Al1 Br3 106.33(6) . . ?
C1 N1 Al1 119.34(16) . . ?
C5 N1 Al1 122.35(15) . . ?
C5 N1 C1 118.17(19) . . ?
C1 C2 H2 120.1 . . ?
C1 C2 C3 119.8(2) . . ?
C3 C2 H2 120.1 . . ?
N1 C1 C2 122.4(2) . . ?
N1 C1 H1 118.8 . . ?
C2 C1 H1 118.8 . . ?
C2 C3 C4 117.4(2) . . ?
C2 C3 C6 123.2(2) . . ?
C4 C3 C6 119.5(2) . . ?
C3 C4 H4 120.1 . . ?
C5 C4 C3 119.7(2) . . ?
C5 C4 H4 120.1 . . ?
C3 C6 H6 117.7 . . ?
C6 C6 C3 124.5(3) 3_665 . ?
C6 C6 H6 117.7 3_665 . ?
N1 C5 C4 122.4(2) . . ?
N1 C5 H5 118.8 . . ?
C4 C5 H5 118.8 . . ?

loop_
_geom_bond_atom_site_label_1
_geom_bond_atom_site_label_2
_geom_bond_distance
_geom_bond_site_symmetry_2
_geom_bond_publ_flag
Br1 Al1 2.2600(7) . ?
Br2 Al1 2.2950(7) . ?
Br3 Al1 2.2667(7) . ?
Al1 N1 1.9434(19) . ?
N1 C1 1.356(3) . ?
N1 C5 1.346(3) . ?
C2 H2 0.9300 . ?
C2 C1 1.374(3) . ?
C2 C3 1.395(3) . ?
C1 H1 0.9300 . ?
C3 C4 1.402(3) . ?
C3 C6 1.469(3) . ?
C4 H4 0.9300 . ?
C4 C5 1.377(3) . ?
C6 C6 1.330(5) 3_665 ?
C6 H6 0.9300 . ?
C5 H5 0.9300 . ?

loop_
_geom_torsion_atom_site_label_1
_geom_torsion_atom_site_label_2
_geom_torsion_atom_site_label_3
_geom_torsion_atom_site_label_4
_geom_torsion
_geom_torsion_site_symmetry_1
_geom_torsion_site_symmetry_2
_geom_torsion_site_symmetry_3
_geom_torsion_site_symmetry_4
_geom_torsion_publ_flag
Al1 N1 C1 C2 -172.76(17) . . . . ?
Al1 N1 C5 C4 172.85(18) . . . . ?
C2 C3 C4 C5 4.5(3) . . . . ?
C2 C3 C6 C6 -17.3(4) . . . 3_665 ?
C1 N1 C5 C4 -2.7(3) . . . . ?
C1 C2 C3 C4 -4.3(3) . . . . ?
C1 C2 C3 C6 174.4(2) . . . . ?
C3 C2 C1 N1 0.6(3) . . . . ?
C3 C4 C5 N1 -1.0(4) . . . . ?
C4 C3 C6 C6 161.3(3) . . . 3_665 ?
C6 C3 C4 C5 -174.2(2) . . . . ?
C5 N1 C1 C2 3.0(3) . . . . ?

loop_
_exptl_oxdiff_crystal_face_indexfrac_h
_exptl_oxdiff_crystal_face_indexfrac_k
_exptl_oxdiff_crystal_face_indexfrac_l
_exptl_oxdiff_crystal_face_x
_exptl_oxdiff_crystal_face_y
_exptl_oxdiff_crystal_face_z
-3.0000 1.0000 -8.0000 -0.6739 -0.2825 0.7614
-0.0000 -5.0000 -2.9999 0.4168 -0.8365 0.1044
1.0000 5.0000 2.9999 -0.4025 0.8229 -0.3383
4.0000 -0.0000 -0.9999 -0.0061 -0.1115 -0.9262
-4.0000 1.0000 0.9999 -0.1154 0.2446 0.9110
-0.0000 -4.0000 8.0000 0.9954 -0.0759 -0.0140
4.0000 -1.0000 2.0001 0.3064 -0.0734 -0.9391
-0.0000 -2.0000 10.9999 0.9433 0.3614 -0.0726
4.0000 -1.0000 5.0001 0.4973 0.0977 -0.9672
-4.0000 -1.0000 -4.0000 -0.1906 -0.3068 0.9883
-1.0000 -2.0000 -9.9999 -0.4078 -0.8230 0.3581
-3.0000 2.0000 8.9998 0.2866 0.8205 0.5868
-4.0000 -3.0000 2.0000 0.4345 -0.2306 0.9626
-0.0000 -5.0000 4.0001 0.8624 -0.4371 0.0388
0.0000 0.0000 11.9999 0.7638 0.6846 -0.1125
4.0000 -0.0000 3.0001 0.2485 0.1167 -0.9637
2.0000 2.0000 8.9999 0.3585 0.7524 -0.5827
1.0000 -3.0000 -8.9998 -0.1938 -0.9263 -0.1038
-1.0000 5.0000 2.9998 -0.4312 0.8501 0.1295
1.0000 2.0000 -10.9999 -0.9289 -0.3751 -0.1613
-2.0000 4.0000 -7.0001 -0.9606 0.1601 0.4724
-1.0000 2.0000 -10.0000 -0.8940 -0.2908 0.2971
